data_2011428
loop_
_publ_author_name
'Shanmuga Sundara Raj, S.'
'Yamin, Bohari M.'
'Boshaala, Ahmed M. A.'
'Tarafder, M. T. H.'
'Fun, Hoong-Kun'

_publ_section_title
;
 <i>trans</i>--<i>cis</i> <i>S</i>-Benzyl dithiocarbazate
;
_journal_issue 10
_journal_name_full 'Acta Crystallographica Section C'
_journal_page_first 1236
_journal_page_last 1237
_journal_paper_doi 10.1107/S0108270100009276
_journal_volume 56
_journal_year 2000
_chemical_formula_moiety 'C8 H10 N2 S2'
_chemical_formula_sum 'C8 H10 N2 S2'
_chemical_formula_weight 198.30
_chemical_name_systematic
;
trans-cis S-Benzyl dithiocarbazate
;
_space_group_IT_number 14
_symmetry_cell_setting monoclinic
_symmetry_space_group_name_Hall '-P 2ybc'
_symmetry_space_group_name_H-M 'P 1 21/c 1'
_audit_creation_method SHELXL97
_cell_angle_alpha 90.00
_cell_angle_beta 97.1210(10)
_cell_angle_gamma 90.00
_cell_formula_units_Z 4
_cell_length_a 19.7221(9)
_cell_length_b 4.8605(2)
_cell_length_c 10.2699(5)
_cell_measurement_reflns_used 4301
_cell_measurement_temperature 293(2)
_cell_measurement_theta_max 28.42
_cell_measurement_theta_min 3.12
_cell_volume 976.87(8)
_computing_cell_refinement 'SAINT (Siemens, 1996)'
_computing_data_collection 'SMART (Siemens, 1996)'
_computing_data_reduction SAINT
_computing_molecular_graphics SHELXTL
_computing_publication_material 'SHELXTL and PARST (Nardelli, 1995)'
_computing_structure_refinement SHELXTL
_computing_structure_solution 'SHELXTL (Sheldrick, 1997)'
_diffrn_ambient_temperature 293(2)
_diffrn_detector_area_resol_mean 8.33
_diffrn_measured_fraction_theta_full .989
_diffrn_measured_fraction_theta_max .989
_diffrn_measurement_device_type 'Siemens SMART CCD area-detector'
_diffrn_measurement_method '\w scans'
_diffrn_radiation_monochromator graphite
_diffrn_radiation_source 'fine-focus sealed tube'
_diffrn_radiation_type MoK\a
_diffrn_radiation_wavelength .71073
_diffrn_reflns_av_R_equivalents .061
_diffrn_reflns_av_sigmaI/netI .068
_diffrn_reflns_limit_h_max 26
_diffrn_reflns_limit_h_min -24
_diffrn_reflns_limit_k_max 6
_diffrn_reflns_limit_k_min -6
_diffrn_reflns_limit_l_max 8
_diffrn_reflns_limit_l_min -13
_diffrn_reflns_number 6578
_diffrn_reflns_theta_full 28.28
_diffrn_reflns_theta_max 28.28
_diffrn_reflns_theta_min 3.12
_exptl_absorpt_coefficient_mu .492
_exptl_absorpt_correction_T_max .859
_exptl_absorpt_correction_T_min .798
_exptl_absorpt_correction_type empirical
_exptl_absorpt_process_details '(SADABS; Sheldrick, 1996)'
_exptl_crystal_colour yellow
_exptl_crystal_density_diffrn 1.348
_exptl_crystal_density_method 'not measured'
_exptl_crystal_description parallelepiped
_exptl_crystal_F_000 416
_exptl_crystal_size_max .48
_exptl_crystal_size_mid .36
_exptl_crystal_size_min .32
_refine_diff_density_max .52
_refine_diff_density_min -.52
_refine_ls_extinction_method none
_refine_ls_goodness_of_fit_ref .976
_refine_ls_hydrogen_treatment constr
_refine_ls_matrix_type full
_refine_ls_number_parameters 109
_refine_ls_number_reflns 2398
_refine_ls_number_restraints 0
_refine_ls_restrained_S_all .976
_refine_ls_R_factor_all .075
_refine_ls_R_factor_gt .060
_refine_ls_shift/su_max <0.001
_refine_ls_shift/su_mean .000
_refine_ls_structure_factor_coef Fsqd
_refine_ls_weighting_details 'calc w = 1/[\s^2^(Fo^2^)+(0.1096P)^2^+0.5240P] where P=(Fo^2^+2Fc^2^)/3'
_refine_ls_weighting_scheme calc
_refine_ls_wR_factor_ref .113
_reflns_number_gt 1760
_reflns_number_total 2398
_reflns_threshold_expression I>2\s(I)
_cod_data_source_file na1480.cif
_cod_data_source_block I
_cod_depositor_comments
;
The following automatic conversions were performed:
'_symmetry_cell_setting' value 'Monoclinic' changed to 'monoclinic'
according to '/home/saulius/struct/CIF-dictionaries/cif_core.dic'
dictionary named 'cif_core.dic' version 2.4.1 from 2010-06-29.

Automatic conversion script
Id: cif_fix_enum 1527 2010-12-29 10:47:43Z saulius 

The following automatic conversions were performed:

'_symmetry_cell_setting' value 'Monoclinic' changed to 'monoclinic'
according to /home/saulius/struct/CIF-dictionaries/cif_core.dic
dictionary named 'cif_core.dic' version 2.4.1 from 2010-06-29.

Automatic conversion script
Id: cif_fix_values 1715 2011-07-08 13:25:40Z adriana 
;
_cod_original_sg_symbol_H-M 'P 21/c'
_cod_database_code 2011428
_cod_database_fobs_code 2011428

loop_
_symmetry_equiv_pos_as_xyz
'x, y, z'
'-x, y+1/2, -z+1/2'
'-x, -y, -z'
'x, -y-1/2, z-1/2'

loop_
_atom_site_label
_atom_site_fract_x
_atom_site_fract_y
_atom_site_fract_z
_atom_site_U_iso_or_equiv
_atom_site_adp_type
_atom_site_calc_flag
_atom_site_refinement_flags
_atom_site_occupancy
_atom_site_disorder_assembly
_atom_site_disorder_group
_atom_site_type_symbol
S1 .29822(3) .99793(14) .62491(6) .0456(2) Uani d . 1 . . S
S2 .42999(3) .70780(16) .57742(7) .0525(3) Uani d . 1 . . S
N1 .41596(11) 1.0695(5) .7609(2) .0466(5) Uani d . 1 . . N
H1A .4589 1.0470 .7851 .056 Uiso calc R 1 . . H
N2 .37887(12) 1.2558(5) .8294(2) .0546(6) Uani d . 1 . . N
H2A .3359 1.2792 .8058 .066 Uiso calc R 1 . . H
H2B .3992 1.3463 .8949 .066 Uiso calc R 1 . . H
C1 .19947(12) .8645(6) .4340(2) .0444(6) Uani d . 1 . . C
C2 .14408(16) .7517(8) .4816(4) .0741(10) Uani d . 1 . . C
H2C .1503 .6141 .5449 .089 Uiso calc R 1 . . H
C3 .07820(17) .8417(10) .4357(5) .0915(13) Uani d . 1 . . C
H3A .0410 .7680 .4710 .110 Uiso calc R 1 . . H
C4 .06799(19) 1.0342(9) .3408(5) .0897(14) Uani d . 1 . . C
H4A .0239 1.0886 .3085 .108 Uiso calc R 1 . . H
C5 .1227(2) 1.1481(10) .2926(4) .0893(13) Uani d . 1 . . C
H5A .1157 1.2837 .2285 .107 Uiso calc R 1 . . H
C6 .18876(18) 1.0649(8) .3379(3) .0649(8) Uani d . 1 . . C
H6A .2257 1.1437 .3037 .078 Uiso calc R 1 . . H
C7 .27150(13) .7767(6) .4855(3) .0502(6) Uani d . 1 . . C
H7A .3016 .7990 .4184 .060 Uiso calc R 1 . . H
H7B .2723 .5853 .5124 .060 Uiso calc R 1 . . H
C8 .38581(11) .9285(5) .6602(2) .0381(5) Uani d . 1 . . C

loop_
_atom_site_aniso_label
_atom_site_aniso_U_11
_atom_site_aniso_U_22
_atom_site_aniso_U_33
_atom_site_aniso_U_12
_atom_site_aniso_U_13
_atom_site_aniso_U_23
S1 .0328(3) .0610(5) .0402(4) .0037(2) -.0066(3) -.0070(3)
S2 .0378(4) .0730(5) .0437(4) .0121(3) -.0070(3) -.0074(3)
N1 .0361(10) .0633(14) .0372(11) -.0012(9) -.0074(8) -.0028(10)
N2 .0470(12) .0669(16) .0473(13) .0027(10) -.0044(10) -.0148(10)
C1 .0367(11) .0523(15) .0409(14) .0018(10) -.0087(10) -.0073(11)
C2 .0501(17) .088(3) .082(3) -.0067(15) .0010(17) .0134(18)
C3 .0406(16) .114(4) .118(4) -.0085(19) .005(2) -.009(3)
C4 .053(2) .106(3) .101(3) .0229(19) -.028(2) -.028(3)
C5 .087(3) .102(3) .069(2) .030(2) -.026(2) .008(2)
C6 .0606(17) .077(2) .0543(17) .0070(15) -.0033(14) .0081(15)
C7 .0386(12) .0584(17) .0497(15) .0031(10) -.0094(11) -.0081(12)
C8 .0346(10) .0493(14) .0283(11) -.0019(9) -.0046(9) .0064(9)

loop_
_atom_type_symbol
_atom_type_description
_atom_type_scat_dispersion_real
_atom_type_scat_dispersion_imag
_atom_type_scat_source
C C .0033 .0016 'International Tables Vol C Tables 4.2.6.8 and 6.1.1.4'
H H .0000 .0000 'International Tables Vol C Tables 4.2.6.8 and 6.1.1.4'
N N .0061 .0033 'International Tables Vol C Tables 4.2.6.8 and 6.1.1.4'
S S .1246 .1234 'International Tables Vol C Tables 4.2.6.8 and 6.1.1.4'

loop_
_geom_angle_atom_site_label_1
_geom_angle_atom_site_label_2
_geom_angle_atom_site_label_3
_geom_angle
_geom_angle_publ_flag
C8 S1 C7 103.40(10) y
C8 N1 N2 121.0(2) y
C8 N1 H1A 119.5 ?
N2 N1 H1A 119.5 ?
N1 N2 H2A 120.0 ?
N1 N2 H2B 120.0 ?
H2A N2 H2B 120.0 ?
C2 C1 C6 118.7(3) ?
C2 C1 C7 121.3(3) ?
C6 C1 C7 120.1(3) ?
C1 C2 C3 120.4(4) ?
C1 C2 H2C 119.8 ?
C3 C2 H2C 119.8 ?
C4 C3 C2 120.7(4) ?
C4 C3 H3A 119.7 ?
C2 C3 H3A 119.7 ?
C3 C4 C5 119.5(3) ?
C3 C4 H4A 120.3 ?
C5 C4 H4A 120.3 ?
C4 C5 C6 120.9(4) ?
C4 C5 H5A 119.5 ?
C6 C5 H5A 119.5 ?
C1 C6 C5 119.8(4) ?
C1 C6 H6A 120.1 ?
C5 C6 H6A 120.1 ?
C1 C7 S1 106.05(19) ?
C1 C7 H7A 110.5 ?
S1 C7 H7A 110.5 ?
C1 C7 H7B 110.5 ?
S1 C7 H7B 110.5 ?
H7A C7 H7B 108.7 ?
N1 C8 S2 121.15(18) ?
N1 C8 S1 113.50(19) ?
S2 C8 S1 125.35(14) ?

loop_
_geom_bond_atom_site_label_1
_geom_bond_atom_site_label_2
_geom_bond_site_symmetry_2
_geom_bond_distance
_geom_bond_publ_flag
S1 C8 . 1.753(2) y
S1 C7 . 1.816(3) y
S2 C8 . 1.678(3) ?
N1 C8 . 1.320(3) ?
N1 N2 . 1.406(3) y
N1 H1A . .8600 ?
N2 H2A . .8600 ?
N2 H2B . .8600 ?
C1 C2 . 1.366(4) ?
C1 C6 . 1.384(5) ?
C1 C7 . 1.515(3) ?
C2 C3 . 1.396(5) ?
C2 H2C . .9300 ?
C3 C4 . 1.348(7) ?
C3 H3A . .9300 ?
C4 C5 . 1.359(7) ?
C4 H4A . .9300 ?
C5 C6 . 1.388(5) ?
C5 H5A . .9300 ?
C6 H6A . .9300 ?
C7 H7A . .9700 ?
C7 H7B . .9700 ?

loop_
_geom_hbond_atom_site_label_D
_geom_hbond_atom_site_label_H
_geom_hbond_atom_site_label_A
_geom_hbond_site_symmetry_A
_geom_hbond_distance_DH
_geom_hbond_distance_HA
_geom_hbond_distance_DA
_geom_hbond_angle_DHA
_geom_hbond_publ_flag
N2 H2A S1 1_555 .86 2.35 2.772(2) 110 yes
N1 H1A S2 2_656 .86 2.58 3.345(2) 149 yes

loop_
_geom_torsion_atom_site_label_1
_geom_torsion_atom_site_label_2
_geom_torsion_atom_site_label_3
_geom_torsion_atom_site_label_4
_geom_torsion
_geom_torsion_publ_flag
C6 C1 C2 C3 -1.3(6) ?
C7 C1 C2 C3 178.0(3) ?
C1 C2 C3 C4 2.3(7) ?
C2 C3 C4 C5 -2.2(7) ?
C3 C4 C5 C6 1.3(7) ?
C2 C1 C6 C5 .4(5) ?
C7 C1 C6 C5 -178.9(3) ?
C4 C5 C6 C1 -.4(6) ?
C2 C1 C7 S1 -88.5(3) ?
C6 C1 C7 S1 90.7(3) ?
C8 S1 C7 C1 -169.7(2) y
N2 N1 C8 S2 179.5(2) y
N2 N1 C8 S1 -.3(3) ?
C7 S1 C8 N1 -179.6(2) ?
C7 S1 C8 S2 .6(2) ?

loop_
_cod_related_entry_id
_cod_related_entry_database
_cod_related_entry_code
1 ChemSpider 3881812
